data_9007455
loop_
_publ_author_name
'Smith, J. V.'
'Karle, I. L.'
'Hauptman, H.'
'Karle, J.'

_publ_section_title
;
 The crystal structure of spurrite, Ca5(SiO4)2CO3.
 II. Description of structure
;
_journal_name_full 'Acta Crystallographica'
_journal_page_first 454
_journal_page_last 458
_journal_paper_doi 10.1107/S0365110X60001096
_journal_volume 13
_journal_year 1960
_chemical_compound_source 'contact zone at Scawt Hill, North Ireland'
_chemical_formula_sum 'C Ca5 O11 Si2'
_chemical_name_mineral Spurrite
_space_group_IT_number 14
_symmetry_space_group_name_Hall '-P 2yab'
_symmetry_space_group_name_H-M 'P 1 21/a 1'
_cell_angle_alpha 90
_cell_angle_beta 101.317
_cell_angle_gamma 90
_cell_length_a 10.49
_cell_length_b 6.705
_cell_length_c 14.16
_cell_formula_units_Z 4
_cell_volume 976.585
_database_code_amcsd 0009239
_exptl_crystal_density_diffrn 3.024
_cod_original_formula_sum 'Ca5 Si2 C O11'
_cod_database_code 9007455

loop_
_space_group_symop_operation_xyz
x,y,z
1/2+x,1/2-y,z
1/2-x,1/2+y,-z
-x,-y,-z

loop_
_atom_site_label
_atom_site_fract_x
_atom_site_fract_y
_atom_site_fract_z
Ca1 0.14000 0.66100 0.07200
Ca2 0.03300 0.24000 0.61200
Ca3 0.23900 0.06100 0.45500
Ca4 0.04400 0.99000 0.83000
Ca5 0.13300 0.50700 0.82600
Si1 0.13500 0.22100 0.05600
Si2 0.02500 0.75000 0.60400
C 0.18500 0.69500 0.28500
O1 0.12400 0.23700 0.93800
O2 0.14100 0.99500 0.09800
O3 0.00800 0.33400 0.08300
O4 0.26300 0.33300 0.10600
O5 0.88300 0.15300 0.46800
O6 0.89000 0.42700 0.33500
O7 0.02400 0.07200 0.33000
O8 0.09800 0.34000 0.46800
O9 0.28300 0.69600 0.23500
O10 0.07300 0.68500 0.23000
O11 0.21100 0.71200 0.37200

loop_
_cod_related_entry_id
_cod_related_entry_database
_cod_related_entry_code
1 AMCSD 0009239
